data_7059192
loop_
_publ_author_name
'Xu, Juan'
'Du, Rongkai'
'Wu, Lvying'
'Zhang, Xianrui'
'Guan, Su'
'Zhang, Lei'
'Ning, Lifeng'
'Li, Shan'

_publ_section_title
;
 Azilsartan piperazine salt solvate and monohydrate: preparation, crystal
 structure, enhanced solubility and oral bioavailability
;
_journal_issue 3
_journal_name_full 'New Journal of Chemistry'
_journal_page_first 852
_journal_page_last 860
_journal_paper_doi 10.1039/C9NJ05042F
_journal_volume 44
_journal_year 2020
_chemical_formula_moiety 'C25 H18 N4 O5, C4 H12 N2, H2 O'
_chemical_formula_sum 'C29 H32 N6 O6'
_chemical_formula_weight 560.61
_chemical_name_common 'Azilsartan-Piperazine-water '
_chemical_name_systematic
; 
 '2-Ethoxy-1-[[2??-(4,5-dihydro-5-oxo-1,2,4-oxadiazol-3-yl)biphenyl-4-yl]methyl]benzimidazole-7-carboxylic acid?\/c2-ethoxy-3-((2'-(5-oxo-2,5-dihydro-1,2,4-oxadiazol-3-yl)biphenyl-4-yl)Methyl)-3H-benzozimidazole-4-carboxylic acid:Piperazine:water(1:1:1) ' 
;
_space_group_IT_number 14
_space_group_name_Hall '-P 2yn'
_space_group_name_H-M_alt 'P 1 21/n 1'
_symmetry_cell_setting monoclinic
_symmetry_space_group_name_Hall '-P 2yn'
_symmetry_space_group_name_H-M 'P 1 21/n 1'
_atom_sites_solution_hydrogens geom
_atom_sites_solution_primary direct
_atom_sites_solution_secondary difmap
_audit_block_doi 10.5517/ccdc.csd.cc1phhxl
_audit_creation_method SHELXL-97
_audit_update_record
;
2017-07-24 deposited with the CCDC.	2019-12-09 downloaded from the CCDC.
;
_cell_angle_alpha 90.00
_cell_angle_beta 97.634(2)
_cell_angle_gamma 90.00
_cell_formula_units_Z 4
_cell_length_a 11.3028(14)
_cell_length_b 14.3949(18)
_cell_length_c 16.962(2)
_cell_measurement_reflns_used 15759
_cell_measurement_temperature 298(2)
_cell_measurement_theta_max 25.03
_cell_measurement_theta_min 2.71
_cell_volume 2735.3(6)
_computing_structure_refinement 'SHELXL-97 (Sheldrick, 1997)'
_computing_structure_solution 'SHELXS-97 (Sheldrick, 1990)'
_diffrn_ambient_temperature 298(2)
_diffrn_measured_fraction_theta_full 0.988
_diffrn_measured_fraction_theta_max 0.988
_diffrn_measurement_device_type 'Bruker APEXII CCD area-detector'
_diffrn_measurement_method '\f and \w'
_diffrn_radiation_monochromator graphite
_diffrn_radiation_source 'fine-focus sealed tube'
_diffrn_radiation_type MoK\a
_diffrn_radiation_wavelength 0.71073
_diffrn_reflns_av_R_equivalents 0.0470
_diffrn_reflns_av_sigmaI/netI 0.0627
_diffrn_reflns_limit_h_max 12
_diffrn_reflns_limit_h_min -13
_diffrn_reflns_limit_k_max 16
_diffrn_reflns_limit_k_min -17
_diffrn_reflns_limit_l_max 20
_diffrn_reflns_limit_l_min -18
_diffrn_reflns_number 12981
_diffrn_reflns_theta_full 25.02
_diffrn_reflns_theta_max 25.02
_diffrn_reflns_theta_min 2.71
_exptl_absorpt_coefficient_mu 0.097
_exptl_absorpt_correction_T_max 0.9903
_exptl_absorpt_correction_T_min 0.9884
_exptl_absorpt_correction_type multi-scan
_exptl_absorpt_process_details '(SADABS; Sheldrick, 1996)'
_exptl_crystal_colour colourless
_exptl_crystal_density_diffrn 1.361
_exptl_crystal_density_method 'not measured'
_exptl_crystal_description block
_exptl_crystal_F_000 1184
_exptl_crystal_size_max 0.12
_exptl_crystal_size_mid 0.10
_exptl_crystal_size_min 0.10
_refine_diff_density_max 0.745
_refine_diff_density_min -0.414
_refine_diff_density_rms 0.048
_refine_ls_extinction_method none
_refine_ls_goodness_of_fit_ref 1.025
_refine_ls_hydrogen_treatment mixed
_refine_ls_matrix_type full
_refine_ls_number_parameters 397
_refine_ls_number_reflns 4778
_refine_ls_number_restraints 10
_refine_ls_restrained_S_all 1.037
_refine_ls_R_factor_all 0.1253
_refine_ls_R_factor_gt 0.0637
_refine_ls_shift/su_max 0.009
_refine_ls_shift/su_mean 0.000
_refine_ls_structure_factor_coef Fsqd
_refine_ls_weighting_details 'calc w=1/[\s^2^(Fo^2^)+(0.1067P)^2^+0.1099P] where P=(Fo^2^+2Fc^2^)/3'
_refine_ls_weighting_scheme calc
_refine_ls_wR_factor_gt 0.1648
_refine_ls_wR_factor_ref 0.2017
_reflns_number_gt 2578
_reflns_number_total 4778
_reflns_threshold_expression >2sigma(I)
_cod_data_source_file c9nj05042f1.cif
_cod_data_source_block 53
_cod_depositor_comments
;
The following automatic conversions were performed:

data item '_symmetry_cell_setting' value 'Monoclinic' was changed to
'monoclinic' in accordance with the
/home/data/users/saulius/crontab/automatic-downloads/rss-feeds/RSC/lib/dictionaries/cif_core.dic
dictionary named 'cif_core.dic' version 2.4.2 last updated on
2011-04-26.

Automatic conversion script
Id: cif_fix_values 7556 2019-12-06 15:28:31Z antanas 

 Adding full bibliography for 7059191--7059193.cif.

 Adding full bibliography for 7059191--7059193.cif.
;
_cod_original_sg_symbol_H-M 'P 21/n'
_cod_database_code 7059192

loop_
_symmetry_equiv_pos_as_xyz
'x, y, z'
'-x+1/2, y+1/2, -z+1/2'
'-x, -y, -z'
'x-1/2, -y-1/2, z-1/2'

loop_
_atom_site_label
_atom_site_type_symbol
_atom_site_fract_x
_atom_site_fract_y
_atom_site_fract_z
_atom_site_U_iso_or_equiv
_atom_site_adp_type
_atom_site_occupancy
_atom_site_symmetry_multiplicity
_atom_site_calc_flag
_atom_site_refinement_flags
C1 C 0.29405(18) 0.27518(15) -0.02147(12) 0.0628(5) Uani 1 1 d U
C2 C 0.40483(17) 0.19426(13) 0.06227(11) 0.0537(5) Uani 1 1 d U
C3 C 0.50182(17) 0.16457(13) 0.12479(11) 0.0533(6) Uani 1 1 d .
C4 C 0.56345(19) 0.08292(14) 0.11129(14) 0.0702(7) Uani 1 1 d .
H4 H 0.5411 0.0500 0.0645 0.084 Uiso 1 1 calc R
C5 C 0.6559(2) 0.04975(16) 0.16484(14) 0.0812(8) Uani 1 1 d .
H5 H 0.6958 -0.0045 0.1547 0.097 Uiso 1 1 calc R
C6 C 0.6876(2) 0.09917(17) 0.23401(15) 0.0819(8) Uani 1 1 d .
C7 C 0.62805(19) 0.17892(15) 0.24910(13) 0.0687(7) Uani 1 1 d .
H7 H 0.6506 0.2103 0.2966 0.082 Uiso 1 1 calc R
C8 C 0.53484(16) 0.21446(13) 0.19552(11) 0.0534(6) Uani 1 1 d .
C9 C 0.47550(16) 0.30120(13) 0.21736(10) 0.0492(5) Uani 1 1 d .
C10 C 0.35270(17) 0.31098(13) 0.20978(11) 0.0540(6) Uani 1 1 d .
H10 H 0.3045 0.2631 0.1870 0.065 Uiso 1 1 calc R
C11 C 0.30031(16) 0.38958(13) 0.23495(11) 0.0528(6) Uani 1 1 d .
H11 H 0.2175 0.3940 0.2284 0.063 Uiso 1 1 calc R
C12 C 0.36832(16) 0.46271(13) 0.27005(10) 0.0482(5) Uani 1 1 d .
C13 C 0.49046(17) 0.45401(14) 0.27668(11) 0.0572(6) Uani 1 1 d .
H13 H 0.5385 0.5023 0.2989 0.069 Uiso 1 1 calc R
C14 C 0.54292(17) 0.37496(14) 0.25100(12) 0.0584(6) Uani 1 1 d .
H14 H 0.6257 0.3711 0.2564 0.070 Uiso 1 1 calc R
C15 C 0.30757(17) 0.54482(13) 0.30266(12) 0.0550(6) Uani 1 1 d .
H15A H 0.2313 0.5548 0.2703 0.066 Uiso 1 1 calc R
H15B H 0.2920 0.5303 0.3562 0.066 Uiso 1 1 calc R
C16 C 0.6589(3) 0.5874(2) 0.4927(2) 0.1508(13) Uani 1 1 d DU
H16A H 0.6417 0.5229 0.4822 0.226 Uiso 1 1 calc R
H16B H 0.7140 0.5932 0.5406 0.226 Uiso 1 1 calc R
H16C H 0.6936 0.6138 0.4491 0.226 Uiso 1 1 calc R
C17 C 0.5501(2) 0.6358(2) 0.50193(17) 0.1210(8) Uani 1 1 d DU
H17A H 0.5623 0.7025 0.5016 0.145 Uiso 1 1 calc R
H17B H 0.5217 0.6185 0.5514 0.145 Uiso 1 1 calc R
C18 C 0.46048(18) 0.65573(14) 0.36648(12) 0.0609(6) Uani 1 1 d .
C19 C 0.39408(15) 0.69019(12) 0.24218(11) 0.0461(5) Uani 1 1 d .
C20 C 0.48888(16) 0.74846(13) 0.27324(11) 0.0520(6) Uani 1 1 d U
C21 C 0.53247(19) 0.81495(15) 0.22704(13) 0.0674(7) Uani 1 1 d U
H21 H 0.5952 0.8534 0.2477 0.081 Uiso 1 1 calc R
C22 C 0.4811(2) 0.82337(15) 0.14929(13) 0.0692(7) Uani 1 1 d .
H22 H 0.5099 0.8677 0.1168 0.083 Uiso 1 1 calc R
C23 C 0.38663(18) 0.76673(13) 0.11832(13) 0.0609(6) Uani 1 1 d .
H23 H 0.3542 0.7740 0.0654 0.073 Uiso 1 1 calc R
C24 C 0.33887(16) 0.69934(12) 0.16409(11) 0.0491(5) Uani 1 1 d .
C25 C 0.22860(17) 0.64697(13) 0.12723(12) 0.0569(5) Uani 1 1 d U
C26 C 0.4924(2) 0.53644(15) 0.07755(12) 0.0706(7) Uani 1 1 d .
H26A H 0.5183 0.5814 0.1189 0.085 Uiso 1 1 calc R
H26B H 0.4333 0.4965 0.0968 0.085 Uiso 1 1 calc R
C27 C 0.40473(19) 0.51993(14) -0.06134(12) 0.0647(7) Uani 1 1 d .
H27A H 0.3418 0.4792 -0.0483 0.078 Uiso 1 1 calc R
H27B H 0.3741 0.5544 -0.1088 0.078 Uiso 1 1 calc R
C28 C 0.94824(19) 0.57650(15) -0.04549(14) 0.0751(7) Uani 1 1 d .
H28A H 0.9548 0.6391 -0.0657 0.090 Uiso 1 1 calc R
H28B H 0.8687 0.5537 -0.0642 0.090 Uiso 1 1 calc R
C29 C 0.9617(2) 0.48434(15) 0.07690(15) 0.0789(8) Uani 1 1 d .
H29A H 0.8826 0.4581 0.0634 0.095 Uiso 1 1 calc R
H29B H 0.9787 0.4880 0.1344 0.095 Uiso 1 1 calc R
H1 H 1.0436(19) 0.6086(14) 0.0622(12) 0.085(7) Uiso 1 1 d .
H2 H 0.900(2) 0.6133(16) 0.0565(16) 0.113(8) Uiso 1 1 d .
H3 H 0.5034(15) 0.6191(11) -0.0087(10) 0.053(5) Uiso 1 1 d .
H6 H 0.741(2) 0.0838(17) 0.2743(14) 0.104(8) Uiso 1 1 d .
H8 H 0.3714(6) 0.6105(10) 0.0178(9) 0.098(8) Uiso 1 1 d D
N1 N 0.39322(13) 0.28018(11) 0.03000(9) 0.0542(5) Uani 1 1 d .
N2 N 0.32479(17) 0.13431(13) 0.03487(13) 0.0900(6) Uani 1 1 d U
N3 N 0.37688(13) 0.63044(10) 0.30476(9) 0.0530(5) Uani 1 1 d .
N4 N 0.52865(15) 0.72520(11) 0.35232(10) 0.0626(5) Uani 1 1 d .
N5 N 0.43741(15) 0.58585(11) 0.00516(10) 0.0586(5) Uani 1 1 d D
N6 N 0.96552(16) 0.57871(12) 0.04217(12) 0.0756(6) Uani 1 1 d .
O1 O 0.24201(13) 0.33597(11) -0.06605(9) 0.0823(5) Uani 1 1 d .
O2 O 0.24837(14) 0.18850(12) -0.02219(10) 0.0948(5) Uani 1 1 d U
O3 O 0.46439(15) 0.60675(11) 0.43286(9) 0.0869(5) Uani 1 1 d U
O4 O 0.14706(12) 0.63274(11) 0.16581(10) 0.0812(5) Uani 1 1 d U
O5 O 0.22608(13) 0.62487(11) 0.05500(9) 0.0784(5) Uani 1 1 d .
O6 O 0.75960(16) 0.80271(14) 0.39649(12) 0.1152(7) Uani 1 1 d D
H6WA H 0.6856(6) 0.7862(15) 0.390(2) 0.173 Uiso 1 1 d D
H6WB H 0.744(3) 0.7789(11) 0.3495(5) 0.173 Uiso 1 1 d D

loop_
_atom_site_aniso_label
_atom_site_aniso_U_11
_atom_site_aniso_U_22
_atom_site_aniso_U_33
_atom_site_aniso_U_23
_atom_site_aniso_U_13
_atom_site_aniso_U_12
C1 0.0556(11) 0.0757(7) 0.0533(12) 0.0008(11) -0.0068(10) 0.0009(8)
C2 0.0545(9) 0.0563(9) 0.0483(11) -0.0030(8) -0.0004(8) -0.0068(6)
C3 0.0520(10) 0.0500(10) 0.0550(11) 0.0046(9) -0.0033(9) -0.0043(9)
C4 0.0730(13) 0.0549(11) 0.0777(15) -0.0046(11) -0.0083(12) -0.0039(11)
C5 0.0813(14) 0.0626(13) 0.0930(17) 0.0099(12) -0.0136(14) 0.0092(12)
C6 0.0786(14) 0.0788(15) 0.0804(16) 0.0206(13) -0.0182(13) 0.0082(13)
C7 0.0728(13) 0.0688(13) 0.0585(13) 0.0067(11) -0.0140(11) 0.0022(12)
C8 0.0504(10) 0.0581(11) 0.0497(11) 0.0059(9) -0.0006(9) -0.0068(9)
C9 0.0511(10) 0.0567(10) 0.0375(10) 0.0053(8) -0.0021(8) -0.0061(9)
C10 0.0529(10) 0.0521(10) 0.0550(12) -0.0019(9) 0.0006(9) -0.0135(9)
C11 0.0431(9) 0.0610(11) 0.0526(11) 0.0032(9) 0.0000(9) -0.0124(9)
C12 0.0481(10) 0.0540(10) 0.0416(10) 0.0044(8) 0.0019(8) -0.0106(9)
C13 0.0499(10) 0.0654(11) 0.0549(12) -0.0134(10) 0.0018(9) -0.0156(10)
C14 0.0401(9) 0.0763(13) 0.0565(12) -0.0037(10) -0.0017(9) -0.0082(10)
C15 0.0516(10) 0.0620(11) 0.0515(11) -0.0021(9) 0.0066(9) -0.0128(10)
C16 0.1393(9) 0.136(2) 0.166(3) 0.024(2) -0.0203(17) -0.0332(10)
C17 0.1165(10) 0.132(2) 0.0974(12) 0.0333(12) -0.0488(9) -0.0434(10)
C18 0.0624(12) 0.0626(12) 0.0538(12) -0.0095(10) -0.0068(10) -0.0082(10)
C19 0.0386(9) 0.0428(9) 0.0553(11) -0.0105(8) 0.0003(8) -0.0023(8)
C20 0.0489(10) 0.0469(10) 0.0585(12) -0.0078(9) 0.0010(9) -0.0054(9)
C21 0.0635(12) 0.0611(12) 0.0736(14) -0.0085(11) -0.0052(11) -0.0208(10)
C22 0.0744(13) 0.0600(12) 0.0720(14) 0.0041(11) 0.0052(12) -0.0169(11)
C23 0.0659(12) 0.0555(11) 0.0580(12) -0.0004(10) -0.0045(10) -0.0018(10)
C24 0.0445(9) 0.0437(9) 0.0570(11) -0.0113(9) -0.0009(9) -0.0014(8)
C25 0.0440(7) 0.0585(11) 0.0645(10) -0.0085(10) -0.0060(6) 0.0028(9)
C26 0.0797(14) 0.0706(13) 0.0591(13) -0.0044(11) -0.0001(11) 0.0146(12)
C27 0.0681(13) 0.0645(12) 0.0578(13) -0.0023(11) -0.0055(11) 0.0046(11)
C28 0.0587(12) 0.0589(12) 0.0988(17) 0.0218(12) -0.0219(12) -0.0067(10)
C29 0.0620(12) 0.0757(14) 0.0912(17) 0.0142(13) -0.0183(12) -0.0151(12)
N1 0.0531(9) 0.0583(9) 0.0462(9) 0.0010(7) -0.0116(7) 0.0033(8)
N2 0.0781(10) 0.0808(10) 0.0994(14) 0.0192(10) -0.0316(10) -0.0301(7)
N3 0.0479(8) 0.0578(9) 0.0511(9) -0.0062(8) -0.0018(8) -0.0097(8)
N4 0.0609(10) 0.0662(10) 0.0560(10) -0.0086(8) -0.0093(8) -0.0121(9)
N5 0.0638(10) 0.0528(9) 0.0570(10) -0.0011(8) 0.0002(9) 0.0067(9)
N6 0.0523(9) 0.0615(10) 0.1028(15) 0.0034(10) -0.0277(10) -0.0035(9)
O1 0.0723(9) 0.0990(10) 0.0669(9) 0.0073(9) -0.0225(8) 0.0166(9)
O2 0.0751(9) 0.0992(7) 0.0968(11) 0.0212(9) -0.0377(9) -0.0295(7)
O3 0.0946(10) 0.1026(11) 0.0581(8) 0.0091(8) -0.0103(7) -0.0285(9)
O4 0.0461(6) 0.1059(11) 0.0909(10) -0.0253(9) 0.0059(6) -0.0163(8)
O5 0.0715(9) 0.0992(10) 0.0595(9) -0.0209(8) -0.0095(8) -0.0183(8)
O6 0.0828(11) 0.1366(14) 0.1265(15) -0.0417(12) 0.0150(11) -0.0382(11)

loop_
_atom_type_symbol
_atom_type_description
_atom_type_scat_dispersion_real
_atom_type_scat_dispersion_imag
_atom_type_scat_source
C C 0.0033 0.0016 'International Tables Vol C Tables 4.2.6.8 and 6.1.1.4'
H H 0.0000 0.0000 'International Tables Vol C Tables 4.2.6.8 and 6.1.1.4'
N N 0.0061 0.0033 'International Tables Vol C Tables 4.2.6.8 and 6.1.1.4'
O O 0.0106 0.0060 'International Tables Vol C Tables 4.2.6.8 and 6.1.1.4'

loop_
_geom_angle_atom_site_label_1
_geom_angle_atom_site_label_2
_geom_angle_atom_site_label_3
_geom_angle
_geom_angle_site_symmetry_1
_geom_angle_site_symmetry_3
O1 C1 N1 130.35(19) . .
O1 C1 O2 119.50(17) . .
N1 C1 O2 110.15(17) . .
N2 C2 N1 116.10(17) . .
N2 C2 C3 118.73(17) . .
N1 C2 C3 125.16(16) . .
C4 C3 C8 119.15(17) . .
C4 C3 C2 117.47(17) . .
C8 C3 C2 123.39(17) . .
C5 C4 C3 122.3(2) . .
C4 C5 C6 118.2(2) . .
C7 C6 C5 120.8(2) . .
C6 C7 C8 122.2(2) . .
C7 C8 C3 117.45(18) . .
C7 C8 C9 118.20(17) . .
C3 C8 C9 124.35(16) . .
C10 C9 C14 116.77(17) . .
C10 C9 C8 122.83(16) . .
C14 C9 C8 120.30(16) . .
C11 C10 C9 121.61(17) . .
C10 C11 C12 121.41(17) . .
C13 C12 C11 117.26(17) . .
C13 C12 C15 122.81(16) . .
C11 C12 C15 119.85(16) . .
C12 C13 C14 121.18(18) . .
C13 C14 C9 121.75(18) . .
N3 C15 C12 113.70(16) . .
C16 C17 O3 104.8(3) . .
N4 C18 O3 127.67(18) . .
N4 C18 N3 115.44(18) . .
O3 C18 N3 116.88(18) . .
C24 C19 N3 133.57(16) . .
C24 C19 C20 121.47(17) . .
N3 C19 C20 104.96(15) . .
C21 C20 N4 128.49(17) . .
C21 C20 C19 121.10(18) . .
N4 C20 C19 110.38(16) . .
C20 C21 C22 118.19(19) . .
C21 C22 C23 121.1(2) . .
C22 C23 C24 122.15(19) . .
C19 C24 C23 115.92(16) . .
C19 C24 C25 125.73(17) . .
C23 C24 C25 118.24(17) . .
O4 C25 O5 123.95(18) . .
O4 C25 C24 120.08(18) . .
O5 C25 C24 115.87(18) . .
C27 C26 N5 111.34(18) 3_665 .
C26 C27 N5 111.80(17) 3_665 .
N6 C28 C29 111.55(17) . 3_765
N6 C29 C28 109.8(2) . 3_765
C1 N1 C2 104.17(16) . .
C2 N2 O2 102.07(16) . .
C18 N3 C19 105.44(15) . .
C18 N3 C15 124.04(16) . .
C19 N3 C15 128.98(15) . .
C18 N4 C20 103.77(15) . .
C26 N5 C27 110.97(15) . .
C28 N6 C29 111.95(17) . .
C1 O2 N2 107.49(15) . .
C18 O3 C17 117.86(19) . .

loop_
_geom_bond_atom_site_label_1
_geom_bond_atom_site_label_2
_geom_bond_distance
_geom_bond_site_symmetry_2
C1 O1 1.251(2) .
C1 N1 1.328(2) .
C1 O2 1.350(3) .
C2 N2 1.291(3) .
C2 N1 1.352(2) .
C2 C3 1.483(3) .
C3 C4 1.401(3) .
C3 C8 1.405(3) .
C4 C5 1.376(3) .
C5 C6 1.378(3) .
C6 C7 1.372(3) .
C7 C8 1.394(3) .
C8 C9 1.487(3) .
C9 C10 1.384(3) .
C9 C14 1.385(3) .
C10 C11 1.371(3) .
C11 C12 1.390(2) .
C12 C13 1.376(3) .
C12 C15 1.509(3) .
C13 C14 1.380(3) .
C15 N3 1.458(2) .
C16 C17 1.440(4) .
C17 O3 1.478(3) .
C18 N4 1.304(3) .
C18 O3 1.324(3) .
C18 N3 1.363(2) .
C19 C24 1.393(3) .
C19 N3 1.400(2) .
C19 C20 1.407(2) .
C20 C21 1.369(3) .
C20 N4 1.398(2) .
C21 C22 1.374(3) .
C22 C23 1.390(3) .
C23 C24 1.395(3) .
C24 C25 1.518(3) .
C25 O4 1.217(3) .
C25 O5 1.262(2) .
C26 C27 1.474(3) 3_665
C26 N5 1.482(3) .
C27 C26 1.474(3) 3_665
C27 N5 1.483(3) .
C28 N6 1.474(3) .
C28 C29 1.493(3) 3_765
C29 N6 1.484(3) .
C29 C28 1.493(3) 3_765
N2 O2 1.439(2) .
